data_1572775
loop_
_publ_author_name
'Pim, Sebastian'
'Bourg&#xe8;s, Ana&#xef;s C'
'Wu, Dan'
'Dur&#xe1;n-Sampedro, Gonzalo'
'Garre, Massimiliano'
'O'Shea, Donal F'

_publ_section_title
;
 Observing bioorthogonal macrocyclizations in the nuclear envelope of live
 cells using on/on fluorescence lifetime microscopy.
;
_journal_issue 36
_journal_name_full 'Chemical science'
_journal_page_first 14913
_journal_page_last 14923
_journal_paper_doi 10.1039/d4sc03489a
_journal_volume 15
_journal_year 2024
_chemical_formula_moiety 'C H Cl3, C44 H36 B F2 N9 O2'
_chemical_formula_sum 'C45 H37 B Cl3 F2 N9 O2'
_chemical_formula_weight 890.99
_space_group_crystal_system triclinic
_space_group_IT_number 2
_space_group_name_Hall '-P 1'
_space_group_name_H-M_alt 'P -1'
_atom_sites_solution_hydrogens geom
_atom_sites_solution_primary dual
_audit_creation_date 2018-05-30
_audit_creation_method
;
Olex2 1.2
(compiled 2018.04.26 svn.r3504 for OlexSys, GUI svn.r5492)
;
_audit_update_record
;
2024-03-06 deposited with the CCDC.	2024-08-20 downloaded from the CCDC.
;
_cell_angle_alpha 106.314(5)
_cell_angle_beta 104.337(4)
_cell_angle_gamma 105.219(3)
_cell_formula_units_Z 2
_cell_length_a 11.0839(13)
_cell_length_b 13.719(2)
_cell_length_c 15.383(3)
_cell_measurement_reflns_used 9097
_cell_measurement_temperature 100(2)
_cell_measurement_theta_max 35.28
_cell_measurement_theta_min 2.75
_cell_volume 2031.6(6)
_computing_cell_refinement 'SAINT v8.38A (Bruker, 2016)'
_computing_data_collection 'APEX 3 (Bruker, 2017) '
_computing_data_reduction 'SAINT v8.38A (Bruker, 2016)'
_computing_molecular_graphics 'Olex2 (Dolomanov et al., 2009)'
_computing_publication_material 'Olex2 (Dolomanov et al., 2009)'
_computing_structure_refinement 'XL (Sheldrick, 2008)'
_computing_structure_solution 'XT (Sheldrick, 2015)'
_diffrn_ambient_temperature 100(2)
_diffrn_detector 'CMOS area detector'
_diffrn_detector_area_resol_mean 5.12
_diffrn_detector_type 'Bruker PHOTON 50'
_diffrn_measured_fraction_theta_full 0.996
_diffrn_measured_fraction_theta_max 0.989
_diffrn_measurement_device 'three-circle diffractometer'
_diffrn_measurement_device_type 'Bruker D8 QUEST ECO'
_diffrn_measurement_method '\w and \f scans'
_diffrn_radiation_collimation '0.5 mm double-pinhole'
_diffrn_radiation_detector 'Bruker PHOTON 50'
_diffrn_radiation_monochromator graphite
_diffrn_radiation_probe x-ray
_diffrn_radiation_type MoK\a
_diffrn_radiation_wavelength 0.71073
_diffrn_reflns_av_R_equivalents 0.0570
_diffrn_reflns_av_unetI/netI 0.0477
_diffrn_reflns_Laue_measured_fraction_full 0.996
_diffrn_reflns_Laue_measured_fraction_max 0.989
_diffrn_reflns_limit_h_max 13
_diffrn_reflns_limit_h_min -13
_diffrn_reflns_limit_k_max 17
_diffrn_reflns_limit_k_min -17
_diffrn_reflns_limit_l_max 19
_diffrn_reflns_limit_l_min -19
_diffrn_reflns_number 16496
_diffrn_reflns_point_group_measured_fraction_full 0.996
_diffrn_reflns_point_group_measured_fraction_max 0.989
_diffrn_reflns_theta_full 25.242
_diffrn_reflns_theta_max 26.547
_diffrn_reflns_theta_min 2.892
_diffrn_source 'sealed X-ray tube'
_diffrn_source_type 'Siemens, KFF Mo 2K -90 C'
_exptl_absorpt_coefficient_mu 0.288
_exptl_absorpt_correction_T_max 0.745373
_exptl_absorpt_correction_T_min 0.708248
_exptl_absorpt_correction_type multi-scan
_exptl_absorpt_process_details
;
 TWINABS-2012/1 (Bruker,2012) was used for absorption correction.

Final HKLF 4 output contains 108235 reflections, Rint = 0.0667
 (64601 with I > 3sig(I), Rint = 0.0570)
;
_exptl_crystal_colour gold
_exptl_crystal_density_diffrn 1.456
_exptl_crystal_density_method 'not measured'
_exptl_crystal_description fragment
_exptl_crystal_F_000 920
_exptl_crystal_recrystallization_method 'Re-crystallisation from solvent: CHCl3'
_exptl_crystal_size_max 0.35
_exptl_crystal_size_mid 0.2
_exptl_crystal_size_min 0.17
_refine_diff_density_max 0.319
_refine_diff_density_min -0.357
_refine_diff_density_rms 0.058
_refine_ls_extinction_method none
_refine_ls_goodness_of_fit_ref 1.029
_refine_ls_hydrogen_treatment constr
_refine_ls_matrix_type full
_refine_ls_number_parameters 591
_refine_ls_number_reflns 16496
_refine_ls_number_restraints 33
_refine_ls_restrained_S_all 1.034
_refine_ls_R_factor_all 0.0560
_refine_ls_R_factor_gt 0.0433
_refine_ls_shift/su_max 0.000
_refine_ls_shift/su_mean 0.000
_refine_ls_structure_factor_coef Fsqd
_refine_ls_weighting_details 'w=1/[\s^2^(Fo^2^)+(0.0437P)^2^+0.9773P] where P=(Fo^2^+2Fc^2^)/3'
_refine_ls_weighting_scheme calc
_refine_ls_wR_factor_gt 0.1079
_refine_ls_wR_factor_ref 0.1150
_reflns_Friedel_coverage 0.000
_reflns_number_gt 13715
_reflns_number_total 16496
_reflns_threshold_expression 'I > 2\s(I)'
_cod_data_source_file d4sc03489a8.cif
_cod_data_source_block tcd1068_5
_cod_database_code 1572775
_shelx_shelxl_version_number 2016/6
_shelx_space_group_comment
;
The symmetry employed for this shelxl refinement is uniquely defined
by the following loop, which should always be used as a source of
symmetry information in preference to the above space-group names.
They are only intended as comments.
;
_shelx_estimated_absorpt_t_max 0.953
_shelx_estimated_absorpt_t_min 0.906
_olex2_refinement_description
;
1. Twinned data refinement
 Scales: 0.510(2)
 0.3536(15) 0.1361(14)
2. Fixed Uiso
 At 1.2 times of:
  All C(H) groups, All C(H,H) groups
 At 1.5 times of:
  All C(H,H,H) groups
3. Restrained distances
 Cl1-C1S \\sim Cl1A-C1S \\sim Cl3A-C1S \\sim Cl3-C1S \\sim Cl2-C1S \\sim
Cl2A-C1S
 with sigma of 0.005
4. Uiso/Uaniso restraints and constraints
Cl1A \\sim Cl1 \\sim Cl2 \\sim Cl3 \\sim Cl2A \\sim Cl3A: within 2A with sigma
of 0.005 and sigma for terminal atoms of 0.01
5. Others
 Sof(Cl1A)=Sof(H1SA)=Sof(Cl2A)=Sof(Cl3A)=1-FVAR(1)
 Sof(Cl1)=Sof(Cl2)=Sof(Cl3)=Sof(H1S)=FVAR(1)
6.a Ternary CH refined with riding coordinates:
 C1S(H1S), C1S(H1SA)
6.b Secondary CH2 refined with riding coordinates:
 C28(H28A,H28B), C29(H29A,H29B), C30(H30A,H30B), C53(H53A,H53B), C54(H54A,
 H54B), C55(H55A,H55B)
6.c Aromatic/amide H refined with riding coordinates:
 C3(H3), C10(H10), C13(H13), C14(H14), C16(H16), C17(H17), C21(H21), C22(H22),
 C24(H24), C25(H25), C37(H37), C38(H38), C39(H39), C40(H40), C43(H43), C44(H44),
  C45(H45), C46(H46)
6.d Idealised Me refined as rotating group:
 C19(H19A,H19B,H19C), C27(H27A,H27B,H27C)
;
_olex2_exptl_crystal_mounting_method 'mounted in oil on a MiTeGen microloop'
_olex2_submission_original_sample_id GDS423B
_olex2_submission_special_instructions 'No special instructions were received'

loop_
_space_group_symop_operation_xyz
'x, y, z'
'-x, -y, -z'

loop_
_atom_site_label
_atom_site_type_symbol
_atom_site_fract_x
_atom_site_fract_y
_atom_site_fract_z
_atom_site_U_iso_or_equiv
_atom_site_adp_type
_atom_site_occupancy
_atom_site_site_symmetry_order
_atom_site_calc_flag
_atom_site_refinement_flags_posn
_atom_site_refinement_flags_adp
_atom_site_refinement_flags_occupancy
_atom_site_disorder_assembly
_atom_site_disorder_group
Cl1A Cl 0.8093(7) 0.0860(7) 0.2142(5) 0.0457(11) Uani 0.49(3) 1 d D U P A 2
Cl1 Cl 0.8263(11) 0.1084(13) 0.2323(11) 0.0631(18) Uani 0.51(3) 1 d D U P A 1
Cl2 Cl 0.8666(5) 0.0813(3) 0.4064(3) 0.0348(15) Uani 0.51(3) 1 d D U P A 1
Cl3 Cl 0.6700(3) -0.09896(17) 0.2420(5) 0.0397(13) Uani 0.51(3) 1 d D U P A 1
C1S C 0.7432(2) 0.04256(17) 0.29445(14) 0.0298(5) Uani 1 1 d D . . . .
H1S H 0.672905 0.072949 0.304813 0.036 Uiso 0.51(3) 1 calc R . P A 1
H1SA H 0.670335 0.071672 0.299540 0.036 Uiso 0.49(3) 1 calc R . P A 2
Cl2A Cl 0.8497(12) 0.0749(6) 0.4119(4) 0.077(2) Uani 0.49(3) 1 d D U P A 2
Cl3A Cl 0.6695(6) -0.0994(3) 0.2345(6) 0.072(2) Uani 0.49(3) 1 d D U P A 2
F1 F 0.28892(12) 0.72407(9) 0.60303(8) 0.0185(3) Uani 1 1 d . . . . .
F2 F 0.45291(11) 0.67356(9) 0.67895(8) 0.0183(3) Uani 1 1 d . . . . .
O18 O -0.07164(15) 0.52895(12) 0.82265(11) 0.0220(3) Uani 1 1 d . . . . .
O26 O 0.69449(16) 1.20997(12) 0.82278(11) 0.0246(3) Uani 1 1 d . . . . .
N1 N 0.45119(16) 0.69574(14) 0.52795(12) 0.0153(3) Uani 1 1 d . . . . .
N6 N 0.38996(17) 0.51257(14) 0.41565(12) 0.0168(4) Uani 1 1 d . . . . .
N8 N 0.27954(16) 0.53856(14) 0.53234(12) 0.0150(3) Uani 1 1 d . . . . .
N31 N 0.39102(17) 0.45708(13) 0.05910(12) 0.0156(3) Uani 1 1 d . . . . .
N32 N 0.33219(17) 0.52079(14) 0.02685(12) 0.0182(4) Uani 1 1 d . . . . .
N33 N 0.23328(17) 0.45778(14) -0.05438(12) 0.0171(4) Uani 1 1 d . . . . .
N50 N 0.08203(16) 0.14250(13) 0.06655(12) 0.0142(3) Uani 1 1 d . . . . .
N51 N -0.04988(17) 0.11870(14) 0.02676(12) 0.0166(3) Uani 1 1 d . . . . .
N52 N -0.07243(17) 0.12235(14) -0.06028(12) 0.0170(4) Uani 1 1 d . . . . .
C2 C 0.5329(2) 0.79495(17) 0.53701(14) 0.0168(4) Uani 1 1 d . . . . .
C3 C 0.5910(2) 0.77964(17) 0.46376(14) 0.0180(4) Uani 1 1 d . . . . .
H3 H 0.649866 0.835673 0.453213 0.022 Uiso 1 1 calc R . . . .
C4 C 0.54763(19) 0.67047(17) 0.41098(14) 0.0180(4) Uani 1 1 d . . . . .
C5 C 0.4589(2) 0.61835(17) 0.45014(14) 0.0166(4) Uani 1 1 d . . . . .
C7 C 0.3029(2) 0.47517(17) 0.45396(14) 0.0160(4) Uani 1 1 d . . . . .
C9 C 0.1751(2) 0.47174(16) 0.54445(14) 0.0159(4) Uani 1 1 d . . . . .
C10 C 0.1321(2) 0.36580(17) 0.47359(14) 0.0176(4) Uani 1 1 d . . . . .
H10 H 0.059467 0.304802 0.465555 0.021 Uiso 1 1 calc R . . . .
C11 C 0.2122(2) 0.36591(16) 0.41884(14) 0.0169(4) Uani 1 1 d . . . . .
C12 C 0.1170(2) 0.49788(16) 0.61914(14) 0.0156(4) Uani 1 1 d . . . . .
C13 C 0.1857(2) 0.57716(17) 0.71185(15) 0.0183(4) Uani 1 1 d . . . . .
H13 H 0.274827 0.623250 0.727416 0.022 Uiso 1 1 calc R . . . .
C14 C 0.1260(2) 0.58974(17) 0.78160(15) 0.0186(4) Uani 1 1 d . . . . .
H14 H 0.174510 0.643442 0.844528 0.022 Uiso 1 1 calc R . . . .
C15 C -0.0050(2) 0.52356(17) 0.75919(15) 0.0172(4) Uani 1 1 d . . . . .
C16 C -0.0765(2) 0.44608(17) 0.66640(15) 0.0182(4) Uani 1 1 d . . . . .
H16 H -0.167004 0.402651 0.650296 0.022 Uiso 1 1 calc R . . . .
C17 C -0.0160(2) 0.43248(17) 0.59810(15) 0.0170(4) Uani 1 1 d . . . . .
H17 H -0.064823 0.378025 0.535560 0.020 Uiso 1 1 calc R . . . .
C19 C 0.0022(2) 0.59924(19) 0.92125(16) 0.0243(5) Uani 1 1 d . . . . .
H19A H 0.034770 0.674619 0.925284 0.036 Uiso 1 1 calc GR . . . .
H19B H 0.078027 0.578612 0.946179 0.036 Uiso 1 1 calc GR . . . .
H19C H -0.055773 0.592623 0.959795 0.036 Uiso 1 1 calc GR . . . .
C20 C 0.5648(2) 0.90067(16) 0.61099(14) 0.0166(4) Uani 1 1 d . . . . .
C21 C 0.6116(2) 0.99347(18) 0.58968(15) 0.0204(4) Uani 1 1 d . . . . .
H21 H 0.614136 0.984482 0.526718 0.024 Uiso 1 1 calc R . . . .
C22 C 0.6541(2) 1.09767(18) 0.65733(16) 0.0220(4) Uani 1 1 d . . . . .
H22 H 0.683812 1.158904 0.640381 0.026 Uiso 1 1 calc R . . . .
C23 C 0.6531(2) 1.11208(17) 0.75011(15) 0.0197(4) Uani 1 1 d . . . . .
C24 C 0.6060(2) 1.02120(17) 0.77255(15) 0.0188(4) Uani 1 1 d . . . . .
H24 H 0.603651 1.030870 0.835643 0.023 Uiso 1 1 calc R . . . .
C25 C 0.5628(2) 0.91747(17) 0.70511(15) 0.0181(4) Uani 1 1 d . . . . .
H25 H 0.531379 0.856717 0.722273 0.022 Uiso 1 1 calc R . . . .
C27 C 0.7767(2) 1.30195(18) 0.81181(18) 0.0258(5) Uani 1 1 d . . . . .
H27A H 0.803761 1.366709 0.869962 0.039 Uiso 1 1 calc GR . . . .
H27B H 0.726642 1.313238 0.755691 0.039 Uiso 1 1 calc GR . . . .
H27C H 0.856162 1.288945 0.802252 0.039 Uiso 1 1 calc GR . . . .
C28 C 0.5811(2) 0.61174(18) 0.32818(15) 0.0197(4) Uani 1 1 d . . . . .
H28A H 0.599162 0.547966 0.338056 0.024 Uiso 1 1 calc R . . . .
H28B H 0.663320 0.660481 0.326463 0.024 Uiso 1 1 calc R . . . .
C29 C 0.4692(2) 0.57351(18) 0.23150(14) 0.0196(4) Uani 1 1 d . . . . .
H29A H 0.384788 0.529975 0.234624 0.024 Uiso 1 1 calc R . . . .
H29B H 0.456929 0.637351 0.217972 0.024 Uiso 1 1 calc R . . . .
C30 C 0.5024(2) 0.50525(17) 0.15099(14) 0.0184(4) Uani 1 1 d . . . . .
H30A H 0.581383 0.551369 0.143478 0.022 Uiso 1 1 calc R . . . .
H30B H 0.525225 0.446593 0.168576 0.022 Uiso 1 1 calc R . . . .
C34 C 0.2280(2) 0.35309(16) -0.07394(14) 0.0152(4) Uani 1 1 d . . . . .
C35 C 0.32938(19) 0.35146(16) -0.00171(14) 0.0145(4) Uani 1 1 d . . . . .
C36 C 0.37504(19) 0.26447(16) 0.01463(13) 0.0145(4) Uani 1 1 d . . . . .
C37 C 0.5056(2) 0.27082(17) 0.02442(15) 0.0184(4) Uani 1 1 d . . . . .
H37 H 0.563822 0.329029 0.015832 0.022 Uiso 1 1 calc R . . . .
C38 C 0.5510(2) 0.19278(17) 0.04660(15) 0.0199(4) Uani 1 1 d . . . . .
H38 H 0.639989 0.197361 0.052954 0.024 Uiso 1 1 calc R . . . .
C39 C 0.4661(2) 0.10772(17) 0.05953(15) 0.0187(4) Uani 1 1 d . . . . .
H39 H 0.498396 0.056240 0.077973 0.022 Uiso 1 1 calc R . . . .
C40 C 0.3348(2) 0.09798(16) 0.04560(14) 0.0162(4) Uani 1 1 d . . . . .
H40 H 0.276190 0.037724 0.051455 0.019 Uiso 1 1 calc R . . . .
C41 C 0.28736(19) 0.17599(16) 0.02297(13) 0.0138(4) Uani 1 1 d . . . . .
C42 C 0.13275(19) 0.26490(16) -0.16418(14) 0.0156(4) Uani 1 1 d . . . . .
C43 C 0.1210(2) 0.28230(18) -0.25046(15) 0.0188(4) Uani 1 1 d . . . . .
H43 H 0.172260 0.350531 -0.249061 0.023 Uiso 1 1 calc R . . . .
C44 C 0.0361(2) 0.20177(18) -0.33800(15) 0.0224(5) Uani 1 1 d . . . . .
H44 H 0.030925 0.213868 -0.396448 0.027 Uiso 1 1 calc R . . . .
C45 C -0.0417(2) 0.10318(18) -0.33999(15) 0.0222(4) Uani 1 1 d . . . . .
H45 H -0.098600 0.046848 -0.400011 0.027 Uiso 1 1 calc R . . . .
C46 C -0.0363(2) 0.08687(17) -0.25439(15) 0.0183(4) Uani 1 1 d . . . . .
H46 H -0.092917 0.020374 -0.256233 0.022 Uiso 1 1 calc R . . . .
C47 C 0.0505(2) 0.16626(16) -0.16582(14) 0.0153(4) Uani 1 1 d . . . . .
C48 C 0.04619(19) 0.15063(16) -0.07519(14) 0.0150(4) Uani 1 1 d . . . . .
C49 C 0.14608(19) 0.16233(15) 0.00525(14) 0.0146(4) Uani 1 1 d . . . . .
C53 C 0.1360(2) 0.15528(16) 0.16771(14) 0.0165(4) Uani 1 1 d . . . . .
H53A H 0.225076 0.148794 0.180685 0.020 Uiso 1 1 calc R . . . .
H53B H 0.077258 0.095851 0.179235 0.020 Uiso 1 1 calc R . . . .
C54 C 0.1484(2) 0.26413(16) 0.23751(14) 0.0169(4) Uani 1 1 d . . . . .
H54A H 0.059219 0.269748 0.228286 0.020 Uiso 1 1 calc R . . . .
H54B H 0.204468 0.324412 0.225325 0.020 Uiso 1 1 calc R . . . .
C55 C 0.2121(2) 0.27174(16) 0.34088(14) 0.0177(4) Uani 1 1 d . . . . .
H55A H 0.164231 0.203798 0.347429 0.021 Uiso 1 1 calc R . . . .
H55B H 0.305476 0.276168 0.351073 0.021 Uiso 1 1 calc R . . . .
B1 B 0.3675(2) 0.66174(19) 0.59003(16) 0.0160(4) Uani 1 1 d . . . . .

loop_
_atom_site_aniso_label
_atom_site_aniso_U_11
_atom_site_aniso_U_22
_atom_site_aniso_U_33
_atom_site_aniso_U_23
_atom_site_aniso_U_13
_atom_site_aniso_U_12
Cl1A 0.0391(16) 0.071(2) 0.037(2) 0.0282(18) 0.0132(14) 0.0258(16)
Cl1 0.046(2) 0.091(4) 0.079(4) 0.056(4) 0.040(3) 0.024(2)
Cl2 0.043(2) 0.0213(18) 0.0209(13) -0.0011(10) -0.0083(9) 0.0097(10)
Cl3 0.0154(18) 0.0159(18) 0.065(2) -0.0096(13) 0.0116(13) -0.0009(11)
C1S 0.0222(12) 0.0341(13) 0.0249(12) 0.0051(10) 0.0052(10) 0.0067(10)
Cl2A 0.101(4) 0.073(3) 0.0339(18) 0.0163(18) -0.0052(19) 0.026(2)
Cl3A 0.051(3) 0.070(4) 0.060(3) -0.020(2) 0.015(2) 0.017(2)
F1 0.0179(6) 0.0173(6) 0.0200(6) 0.0043(5) 0.0082(5) 0.0068(5)
F2 0.0171(6) 0.0193(6) 0.0138(6) 0.0041(5) 0.0038(5) 0.0028(5)
O18 0.0246(8) 0.0224(8) 0.0213(8) 0.0073(6) 0.0141(6) 0.0072(6)
O26 0.0285(9) 0.0155(7) 0.0260(8) 0.0051(6) 0.0105(7) 0.0039(6)
N1 0.0138(8) 0.0165(8) 0.0125(8) 0.0030(7) 0.0034(6) 0.0042(7)
N6 0.0158(8) 0.0192(9) 0.0146(8) 0.0051(7) 0.0044(7) 0.0073(7)
N8 0.0142(8) 0.0172(9) 0.0124(8) 0.0044(7) 0.0042(7) 0.0056(7)
N31 0.0165(8) 0.0142(8) 0.0150(8) 0.0038(7) 0.0063(7) 0.0045(7)
N32 0.0204(9) 0.0165(9) 0.0192(9) 0.0067(7) 0.0093(7) 0.0068(7)
N33 0.0189(9) 0.0166(9) 0.0169(8) 0.0060(7) 0.0084(7) 0.0060(7)
N50 0.0153(8) 0.0118(8) 0.0133(8) 0.0030(6) 0.0046(7) 0.0035(6)
N51 0.0151(8) 0.0161(8) 0.0164(8) 0.0043(7) 0.0058(7) 0.0036(7)
N52 0.0169(8) 0.0159(8) 0.0160(8) 0.0045(7) 0.0056(7) 0.0041(7)
C2 0.0139(9) 0.0199(10) 0.0148(9) 0.0071(8) 0.0023(8) 0.0052(8)
C3 0.0157(10) 0.0207(10) 0.0157(10) 0.0065(8) 0.0055(8) 0.0039(8)
C4 0.0124(9) 0.0234(11) 0.0151(10) 0.0057(8) 0.0024(8) 0.0057(8)
C5 0.0146(9) 0.0206(10) 0.0116(9) 0.0025(8) 0.0029(8) 0.0069(8)
C7 0.0159(10) 0.0201(10) 0.0118(9) 0.0043(8) 0.0036(8) 0.0088(8)
C9 0.0147(9) 0.0175(10) 0.0139(9) 0.0056(8) 0.0023(8) 0.0060(8)
C10 0.0188(10) 0.0153(10) 0.0161(10) 0.0047(8) 0.0042(8) 0.0048(8)
C11 0.0187(10) 0.0177(10) 0.0125(9) 0.0052(8) 0.0019(8) 0.0075(8)
C12 0.0168(10) 0.0164(10) 0.0148(9) 0.0070(8) 0.0056(8) 0.0066(8)
C13 0.0167(10) 0.0182(10) 0.0194(10) 0.0067(8) 0.0073(8) 0.0045(8)
C14 0.0213(10) 0.0159(10) 0.0148(10) 0.0029(8) 0.0066(8) 0.0035(8)
C15 0.0211(10) 0.0177(10) 0.0187(10) 0.0098(8) 0.0103(8) 0.0098(8)
C16 0.0152(10) 0.0183(10) 0.0224(10) 0.0099(9) 0.0067(8) 0.0051(8)
C17 0.0182(10) 0.0166(10) 0.0150(9) 0.0062(8) 0.0039(8) 0.0060(8)
C19 0.0327(12) 0.0250(11) 0.0201(11) 0.0079(9) 0.0159(10) 0.0123(10)
C20 0.0128(9) 0.0168(10) 0.0175(10) 0.0053(8) 0.0031(8) 0.0043(8)
C21 0.0205(11) 0.0231(11) 0.0190(10) 0.0092(9) 0.0081(9) 0.0071(9)
C22 0.0231(11) 0.0197(11) 0.0251(11) 0.0110(9) 0.0087(9) 0.0076(9)
C23 0.0166(10) 0.0181(10) 0.0217(11) 0.0041(9) 0.0051(8) 0.0066(8)
C24 0.0187(10) 0.0198(10) 0.0159(10) 0.0053(8) 0.0054(8) 0.0058(8)
C25 0.0155(10) 0.0189(10) 0.0183(10) 0.0072(8) 0.0045(8) 0.0047(8)
C27 0.0244(12) 0.0181(11) 0.0318(12) 0.0075(10) 0.0098(10) 0.0046(9)
C28 0.0162(10) 0.0242(11) 0.0167(10) 0.0050(9) 0.0072(8) 0.0056(8)
C29 0.0196(10) 0.0233(11) 0.0155(10) 0.0051(8) 0.0069(8) 0.0087(9)
C30 0.0147(10) 0.0181(10) 0.0170(10) 0.0021(8) 0.0051(8) 0.0026(8)
C34 0.0164(10) 0.0162(10) 0.0163(10) 0.0075(8) 0.0089(8) 0.0061(8)
C35 0.0148(9) 0.0142(10) 0.0149(9) 0.0052(8) 0.0079(8) 0.0036(8)
C36 0.0156(10) 0.0154(10) 0.0107(9) 0.0035(8) 0.0034(7) 0.0049(8)
C37 0.0168(10) 0.0150(10) 0.0195(10) 0.0044(8) 0.0054(8) 0.0028(8)
C38 0.0146(10) 0.0189(10) 0.0232(11) 0.0048(9) 0.0052(8) 0.0059(8)
C39 0.0206(10) 0.0173(10) 0.0179(10) 0.0059(8) 0.0046(8) 0.0086(8)
C40 0.0172(10) 0.0125(9) 0.0158(9) 0.0045(8) 0.0045(8) 0.0026(8)
C41 0.0153(9) 0.0142(9) 0.0091(8) 0.0025(7) 0.0031(7) 0.0041(8)
C42 0.0131(9) 0.0187(10) 0.0160(10) 0.0063(8) 0.0057(8) 0.0066(8)
C43 0.0169(10) 0.0210(10) 0.0213(10) 0.0107(9) 0.0085(8) 0.0061(8)
C44 0.0243(11) 0.0287(12) 0.0153(10) 0.0107(9) 0.0066(9) 0.0089(9)
C45 0.0213(11) 0.0238(11) 0.0141(10) 0.0035(9) 0.0015(8) 0.0049(9)
C46 0.0168(10) 0.0170(10) 0.0183(10) 0.0066(8) 0.0035(8) 0.0042(8)
C47 0.0153(10) 0.0168(10) 0.0147(9) 0.0062(8) 0.0048(8) 0.0072(8)
C48 0.0150(9) 0.0115(9) 0.0160(9) 0.0029(8) 0.0054(8) 0.0032(7)
C49 0.0159(10) 0.0103(9) 0.0158(9) 0.0038(7) 0.0061(8) 0.0024(7)
C53 0.0206(10) 0.0158(10) 0.0141(9) 0.0063(8) 0.0065(8) 0.0068(8)
C54 0.0203(10) 0.0139(10) 0.0144(10) 0.0038(8) 0.0048(8) 0.0057(8)
C55 0.0213(10) 0.0148(10) 0.0146(10) 0.0029(8) 0.0047(8) 0.0070(8)
B1 0.0160(11) 0.0172(11) 0.0136(10) 0.0040(9) 0.0057(9) 0.0054(9)

loop_
_atom_type_symbol
_atom_type_description
_atom_type_scat_dispersion_real
_atom_type_scat_dispersion_imag
_atom_type_scat_source
C C 0.0033 0.0016 'International Tables Vol C Tables 4.2.6.8 and 6.1.1.4'
H H 0.0000 0.0000 'International Tables Vol C Tables 4.2.6.8 and 6.1.1.4'
B B 0.0013 0.0007 'International Tables Vol C Tables 4.2.6.8 and 6.1.1.4'
Cl Cl 0.1484 0.1585 'International Tables Vol C Tables 4.2.6.8 and 6.1.1.4'
F F 0.0171 0.0103 'International Tables Vol C Tables 4.2.6.8 and 6.1.1.4'
N N 0.0061 0.0033 'International Tables Vol C Tables 4.2.6.8 and 6.1.1.4'
O O 0.0106 0.0060 'International Tables Vol C Tables 4.2.6.8 and 6.1.1.4'

loop_
_geom_angle_atom_site_label_1
_geom_angle_atom_site_label_2
_geom_angle_atom_site_label_3
_geom_angle
_geom_angle_site_symmetry_1
_geom_angle_site_symmetry_3
_geom_angle_publ_flag
Cl1A C1S H1SA 107.9 . . ?
Cl1A C1S Cl2A 119.1(7) . . ?
Cl1A C1S Cl3A 103.6(5) . . ?
Cl1 C1S H1S 108.6 . . ?
Cl2 C1S Cl1 103.7(6) . . ?
Cl2 C1S H1S 108.6 . . ?
Cl3 C1S Cl1 117.1(7) . . ?
Cl3 C1S Cl2 109.9(3) . . ?
Cl3 C1S H1S 108.6 . . ?
Cl2A C1S H1SA 107.9 . . ?
Cl2A C1S Cl3A 110.1(4) . . ?
Cl3A C1S H1SA 107.9 . . ?
C15 O18 C19 117.62(17) . . ?
C23 O26 C27 117.13(17) . . ?
C2 N1 C5 106.64(17) . . ?
C2 N1 B1 131.77(17) . . ?
C5 N1 B1 121.48(17) . . ?
C7 N6 C5 119.05(17) . . ?
C7 N8 B1 121.78(17) . . ?
C9 N8 C7 106.77(17) . . ?
C9 N8 B1 131.43(16) . . ?
N32 N31 C30 119.57(16) . . ?
N32 N31 C35 110.98(16) . . ?
C35 N31 C30 129.40(17) . . ?
N33 N32 N31 107.49(16) . . ?
N32 N33 C34 108.80(17) . . ?
N51 N50 C49 111.11(16) . . ?
N51 N50 C53 118.47(16) . . ?
C49 N50 C53 130.01(17) . . ?
N52 N51 N50 107.36(15) . . ?
N51 N52 C48 108.71(16) . . ?
N1 C2 C3 108.84(18) . . ?
N1 C2 C20 127.74(18) . . ?
C3 C2 C20 123.34(19) . . ?
C2 C3 H3 125.7 . . ?
C4 C3 C2 108.54(18) . . ?
C4 C3 H3 125.7 . . ?
C3 C4 C5 106.19(18) . . ?
C3 C4 C28 129.87(19) . . ?
C5 C4 C28 123.94(19) . . ?
N1 C5 C4 109.76(18) . . ?
N6 C5 N1 125.26(18) . . ?
N6 C5 C4 124.93(18) . . ?
N6 C7 N8 124.91(19) . . ?
N6 C7 C11 125.61(18) . . ?
N8 C7 C11 109.37(18) . . ?
N8 C9 C10 108.98(17) . . ?
N8 C9 C12 127.93(18) . . ?
C10 C9 C12 123.02(18) . . ?
C9 C10 H10 125.6 . . ?
C11 C10 C9 108.88(18) . . ?
C11 C10 H10 125.6 . . ?
C7 C11 C55 125.70(19) . . ?
C10 C11 C7 105.93(18) . . ?
C10 C11 C55 128.32(19) . . ?
C13 C12 C9 125.00(19) . . ?
C13 C12 C17 117.80(18) . . ?
C17 C12 C9 117.03(18) . . ?
C12 C13 H13 119.4 . . ?
C14 C13 C12 121.14(19) . . ?
C14 C13 H13 119.4 . . ?
C13 C14 H14 120.1 . . ?
C13 C14 C15 119.88(19) . . ?
C15 C14 H14 120.1 . . ?
O18 C15 C14 124.26(19) . . ?
O18 C15 C16 115.84(18) . . ?
C14 C15 C16 119.90(19) . . ?
C15 C16 H16 120.0 . . ?
C17 C16 C15 119.97(19) . . ?
C17 C16 H16 120.0 . . ?
C12 C17 H17 119.4 . . ?
C16 C17 C12 121.26(19) . . ?
C16 C17 H17 119.4 . . ?
O18 C19 H19A 109.5 . . ?
O18 C19 H19B 109.5 . . ?
O18 C19 H19C 109.5 . . ?
H19A C19 H19B 109.5 . . ?
H19A C19 H19C 109.5 . . ?
H19B C19 H19C 109.5 . . ?
C21 C20 C2 117.67(18) . . ?
C21 C20 C25 117.14(19) . . ?
C25 C20 C2 124.97(19) . . ?
C20 C21 H21 118.9 . . ?
C22 C21 C20 122.2(2) . . ?
C22 C21 H21 118.9 . . ?
C21 C22 H22 120.2 . . ?
C21 C22 C23 119.6(2) . . ?
C23 C22 H22 120.2 . . ?
O26 C23 C22 124.8(2) . . ?
O26 C23 C24 115.98(19) . . ?
C22 C23 C24 119.18(19) . . ?
C23 C24 H24 119.3 . . ?
C25 C24 C23 121.31(19) . . ?
C25 C24 H24 119.3 . . ?
C20 C25 H25 119.7 . . ?
C24 C25 C20 120.59(19) . . ?
C24 C25 H25 119.7 . . ?
O26 C27 H27A 109.5 . . ?
O26 C27 H27B 109.5 . . ?
O26 C27 H27C 109.5 . . ?
H27A C27 H27B 109.5 . . ?
H27A C27 H27C 109.5 . . ?
H27B C27 H27C 109.5 . . ?
C4 C28 H28A 109.1 . . ?
C4 C28 H28B 109.1 . . ?
C4 C28 C29 112.38(17) . . ?
H28A C28 H28B 107.9 . . ?
C29 C28 H28A 109.1 . . ?
C29 C28 H28B 109.1 . . ?
C28 C29 H29A 109.6 . . ?
C28 C29 H29B 109.6 . . ?
H29A C29 H29B 108.1 . . ?
C30 C29 C28 110.33(17) . . ?
C30 C29 H29A 109.6 . . ?
C30 C29 H29B 109.6 . . ?
N31 C30 C29 111.80(17) . . ?
N31 C30 H30A 109.3 . . ?
N31 C30 H30B 109.3 . . ?
C29 C30 H30A 109.3 . . ?
C29 C30 H30B 109.3 . . ?
H30A C30 H30B 107.9 . . ?
N33 C34 C35 108.63(18) . . ?
N33 C34 C42 121.17(18) . . ?
C35 C34 C42 129.98(18) . . ?
N31 C35 C34 104.10(17) . . ?
N31 C35 C36 122.55(17) . . ?
C34 C35 C36 133.33(18) . . ?
C37 C36 C35 120.58(18) . . ?
C37 C36 C41 119.80(18) . . ?
C41 C36 C35 119.60(18) . . ?
C36 C37 H37 119.8 . . ?
C38 C37 C36 120.42(19) . . ?
C38 C37 H37 119.8 . . ?
C37 C38 H38 120.1 . . ?
C37 C38 C39 119.9(2) . . ?
C39 C38 H38 120.1 . . ?
C38 C39 H39 120.0 . . ?
C40 C39 C38 120.09(19) . . ?
C40 C39 H39 120.0 . . ?
C39 C40 H40 119.7 . . ?
C39 C40 C41 120.65(19) . . ?
C41 C40 H40 119.7 . . ?
C36 C41 C49 121.09(17) . . ?
C40 C41 C36 119.03(18) . . ?
C40 C41 C49 119.85(18) . . ?
C43 C42 C34 118.08(18) . . ?
C43 C42 C47 119.37(19) . . ?
C47 C42 C34 122.50(18) . . ?
C42 C43 H43 119.5 . . ?
C44 C43 C42 121.0(2) . . ?
C44 C43 H43 119.5 . . ?
C43 C44 H44 120.2 . . ?
C43 C44 C45 119.6(2) . . ?
C45 C44 H44 120.2 . . ?
C44 C45 H45 120.0 . . ?
C46 C45 C44 120.0(2) . . ?
C46 C45 H45 120.0 . . ?
C45 C46 H46 119.5 . . ?
C45 C46 C47 121.09(19) . . ?
C47 C46 H46 119.5 . . ?
C42 C47 C48 121.00(18) . . ?
C46 C47 C42 118.79(18) . . ?
C46 C47 C48 119.94(18) . . ?
N52 C48 C47 120.00(17) . . ?
N52 C48 C49 108.65(17) . . ?
C49 C48 C47 131.33(18) . . ?
N50 C49 C41 123.60(18) . . ?
N50 C49 C48 104.15(17) . . ?
C48 C49 C41 131.66(18) . . ?
N50 C53 H53A 109.1 . . ?
N50 C53 H53B 109.1 . . ?
N50 C53 C54 112.59(16) . . ?
H53A C53 H53B 107.8 . . ?
C54 C53 H53A 109.1 . . ?
C54 C53 H53B 109.1 . . ?
C53 C54 H54A 110.0 . . ?
C53 C54 H54B 110.0 . . ?
C53 C54 C55 108.45(16) . . ?
H54A C54 H54B 108.4 . . ?
C55 C54 H54A 110.0 . . ?
C55 C54 H54B 110.0 . . ?
C11 C55 C54 115.32(16) . . ?
C11 C55 H55A 108.4 . . ?
C11 C55 H55B 108.4 . . ?
C54 C55 H55A 108.4 . . ?
C54 C55 H55B 108.4 . . ?
H55A C55 H55B 107.5 . . ?
F1 B1 F2 110.54(16) . . ?
F1 B1 N1 110.28(17) . . ?
F1 B1 N8 110.95(17) . . ?
F2 B1 N1 109.66(16) . . ?
F2 B1 N8 109.26(17) . . ?
N1 B1 N8 106.04(15) . . ?

loop_
_geom_bond_atom_site_label_1
_geom_bond_atom_site_label_2
_geom_bond_distance
_geom_bond_site_symmetry_2
_geom_bond_publ_flag
Cl1A C1S 1.747(4) . ?
Cl1 C1S 1.751(4) . ?
Cl2 C1S 1.748(3) . ?
Cl3 C1S 1.746(3) . ?
C1S H1S 1.0000 . ?
C1S H1SA 1.0000 . ?
C1S Cl2A 1.754(4) . ?
C1S Cl3A 1.758(4) . ?
F1 B1 1.383(2) . ?
F2 B1 1.395(3) . ?
O18 C15 1.360(2) . ?
O18 C19 1.432(3) . ?
O26 C23 1.358(3) . ?
O26 C27 1.430(3) . ?
N1 C2 1.370(3) . ?
N1 C5 1.397(3) . ?
N1 B1 1.566(3) . ?
N6 C5 1.325(3) . ?
N6 C7 1.317(3) . ?
N8 C7 1.400(3) . ?
N8 C9 1.364(3) . ?
N8 B1 1.568(3) . ?
N31 N32 1.348(2) . ?
N31 C30 1.463(3) . ?
N31 C35 1.358(2) . ?
N32 N33 1.314(2) . ?
N33 C34 1.364(3) . ?
N50 N51 1.346(2) . ?
N50 C49 1.357(2) . ?
N50 C53 1.463(2) . ?
N51 N52 1.318(2) . ?
N52 C48 1.365(3) . ?
C2 C3 1.423(3) . ?
C2 C20 1.459(3) . ?
C3 H3 0.9500 . ?
C3 C4 1.371(3) . ?
C4 C5 1.417(3) . ?
C4 C28 1.491(3) . ?
C7 C11 1.426(3) . ?
C9 C10 1.420(3) . ?
C9 C12 1.456(3) . ?
C10 H10 0.9500 . ?
C10 C11 1.367(3) . ?
C11 C55 1.495(3) . ?
C12 C13 1.397(3) . ?
C12 C17 1.411(3) . ?
C13 H13 0.9500 . ?
C13 C14 1.388(3) . ?
C14 H14 0.9500 . ?
C14 C15 1.391(3) . ?
C15 C16 1.393(3) . ?
C16 H16 0.9500 . ?
C16 C17 1.376(3) . ?
C17 H17 0.9500 . ?
C19 H19A 0.9800 . ?
C19 H19B 0.9800 . ?
C19 H19C 0.9800 . ?
C20 C21 1.403(3) . ?
C20 C25 1.408(3) . ?
C21 H21 0.9500 . ?
C21 C22 1.384(3) . ?
C22 H22 0.9500 . ?
C22 C23 1.388(3) . ?
C23 C24 1.391(3) . ?
C24 H24 0.9500 . ?
C24 C25 1.378(3) . ?
C25 H25 0.9500 . ?
C27 H27A 0.9800 . ?
C27 H27B 0.9800 . ?
C27 H27C 0.9800 . ?
C28 H28A 0.9900 . ?
C28 H28B 0.9900 . ?
C28 C29 1.527(3) . ?
C29 H29A 0.9900 . ?
C29 H29B 0.9900 . ?
C29 C30 1.517(3) . ?
C30 H30A 0.9900 . ?
C30 H30B 0.9900 . ?
C34 C35 1.381(3) . ?
C34 C42 1.472(3) . ?
C35 C36 1.472(3) . ?
C36 C37 1.394(3) . ?
C36 C41 1.401(3) . ?
C37 H37 0.9500 . ?
C37 C38 1.385(3) . ?
C38 H38 0.9500 . ?
C38 C39 1.391(3) . ?
C39 H39 0.9500 . ?
C39 C40 1.381(3) . ?
C40 H40 0.9500 . ?
C40 C41 1.399(3) . ?
C41 C49 1.472(3) . ?
C42 C43 1.394(3) . ?
C42 C47 1.409(3) . ?
C43 H43 0.9500 . ?
C43 C44 1.382(3) . ?
C44 H44 0.9500 . ?
C44 C45 1.387(3) . ?
C45 H45 0.9500 . ?
C45 C46 1.386(3) . ?
C46 H46 0.9500 . ?
C46 C47 1.391(3) . ?
C47 C48 1.479(3) . ?
C48 C49 1.378(3) . ?
C53 H53A 0.9900 . ?
C53 H53B 0.9900 . ?
C53 C54 1.523(3) . ?
C54 H54A 0.9900 . ?
C54 H54B 0.9900 . ?
C54 C55 1.533(3) . ?
C55 H55A 0.9900 . ?
C55 H55B 0.9900 . ?

loop_
_geom_hbond_atom_site_label_D
_geom_hbond_atom_site_label_H
_geom_hbond_atom_site_label_A
_geom_hbond_distance_DH
_geom_hbond_distance_HA
_geom_hbond_distance_DA
_geom_hbond_angle_DHA
_geom_hbond_site_symmetry_A
C13 H13 F2 0.95 2.29 3.136(2) 148.5 .
C25 H25 F2 0.95 2.27 3.115(2) 148.2 .

loop_
_geom_torsion_atom_site_label_1
_geom_torsion_atom_site_label_2
_geom_torsion_atom_site_label_3
_geom_torsion_atom_site_label_4
_geom_torsion
_geom_torsion_site_symmetry_1
_geom_torsion_site_symmetry_2
_geom_torsion_site_symmetry_3
_geom_torsion_site_symmetry_4
_geom_torsion_publ_flag
O18 C15 C16 C17 -178.06(18) . . . . ?
O26 C23 C24 C25 -179.20(19) . . . . ?
N1 C2 C3 C4 -1.5(2) . . . . ?
N1 C2 C20 C21 -158.6(2) . . . . ?
N1 C2 C20 C25 26.8(3) . . . . ?
N6 C7 C11 C10 -173.93(19) . . . . ?
N6 C7 C11 C55 8.7(3) . . . . ?
N8 C7 C11 C10 2.5(2) . . . . ?
N8 C7 C11 C55 -174.94(18) . . . . ?
N8 C9 C10 C11 1.6(2) . . . . ?
N8 C9 C12 C13 -28.0(3) . . . . ?
N8 C9 C12 C17 156.81(19) . . . . ?
N31 N32 N33 C34 0.5(2) . . . . ?
N31 C35 C36 C37 -56.3(3) . . . . ?
N31 C35 C36 C41 122.0(2) . . . . ?
N32 N31 C30 C29 50.8(2) . . . . ?
N32 N31 C35 C34 -0.1(2) . . . . ?
N32 N31 C35 C36 178.44(17) . . . . ?
N32 N33 C34 C35 -0.6(2) . . . . ?
N32 N33 C34 C42 -175.71(17) . . . . ?
N33 C34 C35 N31 0.4(2) . . . . ?
N33 C34 C35 C36 -177.9(2) . . . . ?
N33 C34 C42 C43 46.5(3) . . . . ?
N33 C34 C42 C47 -131.1(2) . . . . ?
N50 N51 N52 C48 -1.1(2) . . . . ?
N50 C53 C54 C55 -177.18(16) . . . . ?
N51 N50 C49 C41 -171.45(17) . . . . ?
N51 N50 C49 C48 0.6(2) . . . . ?
N51 N50 C53 C54 -76.8(2) . . . . ?
N51 N52 C48 C47 -176.84(17) . . . . ?
N51 N52 C48 C49 1.5(2) . . . . ?
N52 C48 C49 N50 -1.3(2) . . . . ?
N52 C48 C49 C41 169.9(2) . . . . ?
C2 N1 C5 N6 -177.14(19) . . . . ?
C2 N1 C5 C4 0.5(2) . . . . ?
C2 N1 B1 F1 51.6(3) . . . . ?
C2 N1 B1 F2 -70.4(3) . . . . ?
C2 N1 B1 N8 171.77(19) . . . . ?
C2 C3 C4 C5 1.8(2) . . . . ?
C2 C3 C4 C28 -178.5(2) . . . . ?
C2 C20 C21 C22 -175.05(19) . . . . ?
C2 C20 C25 C24 174.19(19) . . . . ?
C3 C2 C20 C21 25.0(3) . . . . ?
C3 C2 C20 C25 -149.5(2) . . . . ?
C3 C4 C5 N1 -1.4(2) . . . . ?
C3 C4 C5 N6 176.22(19) . . . . ?
C3 C4 C28 C29 -103.7(3) . . . . ?
C4 C28 C29 C30 -174.64(18) . . . . ?
C5 N1 C2 C3 0.6(2) . . . . ?
C5 N1 C2 C20 -176.18(19) . . . . ?
C5 N1 B1 F1 -132.78(18) . . . . ?
C5 N1 B1 F2 105.3(2) . . . . ?
C5 N1 B1 N8 -12.6(2) . . . . ?
C5 N6 C7 N8 -2.5(3) . . . . ?
C5 N6 C7 C11 173.36(19) . . . . ?
C5 C4 C28 C29 75.9(3) . . . . ?
C7 N6 C5 N1 2.6(3) . . . . ?
C7 N6 C5 C4 -174.74(19) . . . . ?
C7 N8 C9 C10 0.0(2) . . . . ?
C7 N8 C9 C12 176.92(19) . . . . ?
C7 N8 B1 F1 132.43(18) . . . . ?
C7 N8 B1 F2 -105.4(2) . . . . ?
C7 N8 B1 N1 12.7(2) . . . . ?
C7 C11 C55 C54 -79.2(3) . . . . ?
C9 N8 C7 N6 174.94(19) . . . . ?
C9 N8 C7 C11 -1.5(2) . . . . ?
C9 N8 B1 F1 -49.2(3) . . . . ?
C9 N8 B1 F2 72.9(3) . . . . ?
C9 N8 B1 N1 -168.97(18) . . . . ?
C9 C10 C11 C7 -2.5(2) . . . . ?
C9 C10 C11 C55 174.86(19) . . . . ?
C9 C12 C13 C14 -173.80(19) . . . . ?
C9 C12 C17 C16 175.50(18) . . . . ?
C10 C9 C12 C13 148.5(2) . . . . ?
C10 C9 C12 C17 -26.6(3) . . . . ?
C10 C11 C55 C54 104.0(2) . . . . ?
C12 C9 C10 C11 -175.52(18) . . . . ?
C12 C13 C14 C15 -0.8(3) . . . . ?
C13 C12 C17 C16 0.0(3) . . . . ?
C13 C14 C15 O18 179.37(19) . . . . ?
C13 C14 C15 C16 -1.0(3) . . . . ?
C14 C15 C16 C17 2.3(3) . . . . ?
C15 C16 C17 C12 -1.8(3) . . . . ?
C17 C12 C13 C14 1.3(3) . . . . ?
C19 O18 C15 C14 -6.8(3) . . . . ?
C19 O18 C15 C16 173.56(18) . . . . ?
C20 C2 C3 C4 175.44(18) . . . . ?
C20 C21 C22 C23 1.1(3) . . . . ?
C21 C20 C25 C24 -0.4(3) . . . . ?
C21 C22 C23 O26 178.81(19) . . . . ?
C21 C22 C23 C24 -1.6(3) . . . . ?
C22 C23 C24 C25 1.2(3) . . . . ?
C23 C24 C25 C20 -0.2(3) . . . . ?
C25 C20 C21 C22 -0.1(3) . . . . ?
C27 O26 C23 C22 -17.6(3) . . . . ?
C27 O26 C23 C24 162.79(19) . . . . ?
C28 C4 C5 N1 178.83(18) . . . . ?
C28 C4 C5 N6 -3.5(3) . . . . ?
C28 C29 C30 N31 173.58(17) . . . . ?
C30 N31 N32 N33 -177.82(16) . . . . ?
C30 N31 C35 C34 177.19(18) . . . . ?
C30 N31 C35 C36 -4.2(3) . . . . ?
C34 C35 C36 C37 121.8(2) . . . . ?
C34 C35 C36 C41 -59.9(3) . . . . ?
C34 C42 C43 C44 178.25(19) . . . . ?
C34 C42 C47 C46 -179.66(18) . . . . ?
C34 C42 C47 C48 6.2(3) . . . . ?
C35 N31 N32 N33 -0.2(2) . . . . ?
C35 N31 C30 C29 -126.4(2) . . . . ?
C35 C34 C42 C43 -127.5(2) . . . . ?
C35 C34 C42 C47 54.8(3) . . . . ?
C35 C36 C37 C38 175.40(18) . . . . ?
C35 C36 C41 C40 -175.30(17) . . . . ?
C35 C36 C41 C49 6.7(3) . . . . ?
C36 C37 C38 C39 -0.2(3) . . . . ?
C36 C41 C49 N50 -130.6(2) . . . . ?
C36 C41 C49 C48 59.7(3) . . . . ?
C37 C36 C41 C40 3.0(3) . . . . ?
C37 C36 C41 C49 -175.01(18) . . . . ?
C37 C38 C39 C40 3.2(3) . . . . ?
C38 C39 C40 C41 -3.1(3) . . . . ?
C39 C40 C41 C36 0.0(3) . . . . ?
C39 C40 C41 C49 178.00(18) . . . . ?
C40 C41 C49 N50 51.4(3) . . . . ?
C40 C41 C49 C48 -118.3(2) . . . . ?
C41 C36 C37 C38 -2.9(3) . . . . ?
C42 C34 C35 N31 175.00(19) . . . . ?
C42 C34 C35 C36 -3.3(4) . . . . ?
C42 C43 C44 C45 1.9(3) . . . . ?
C42 C47 C48 N52 123.6(2) . . . . ?
C42 C47 C48 C49 -54.3(3) . . . . ?
C43 C42 C47 C46 2.7(3) . . . . ?
C43 C42 C47 C48 -171.35(18) . . . . ?
C43 C44 C45 C46 1.6(3) . . . . ?
C44 C45 C46 C47 -2.9(3) . . . . ?
C45 C46 C47 C42 0.7(3) . . . . ?
C45 C46 C47 C48 174.84(19) . . . . ?
C46 C47 C48 N52 -50.4(3) . . . . ?
C46 C47 C48 C49 131.6(2) . . . . ?
C47 C42 C43 C44 -4.0(3) . . . . ?
C47 C48 C49 N50 176.84(19) . . . . ?
C47 C48 C49 C41 -12.0(4) . . . . ?
C49 N50 N51 N52 0.3(2) . . . . ?
C49 N50 C53 C54 95.1(2) . . . . ?
C53 N50 N51 N52 173.65(16) . . . . ?
C53 N50 C49 C41 16.2(3) . . . . ?
C53 N50 C49 C48 -171.74(18) . . . . ?
C53 C54 C55 C11 -170.85(18) . . . . ?
B1 N1 C2 C3 176.73(19) . . . . ?
B1 N1 C2 C20 -0.1(3) . . . . ?
B1 N1 C5 N6 6.2(3) . . . . ?
B1 N1 C5 C4 -176.11(17) . . . . ?
B1 N8 C7 N6 -6.3(3) . . . . ?
B1 N8 C7 C11 177.22(17) . . . . ?
B1 N8 C9 C10 -178.58(19) . . . . ?
B1 N8 C9 C12 -1.6(3) . . . . ?

loop_
_twin_individual_id
_twin_individual_mass_fraction_refined
1 0.510(2)
2 0.3536(15)
3 0.1361(14)
